data_4108125
loop_
_publ_author_name
'Yu-Jun Zhao'
'Teck-Peng Loh'

_publ_section_title
;
 Bioinspired Polyene Cyclization Promoted by Intermolecular Chiral
 Acetal-SnCl4 or Chiral N-Acetal-TiCl4: Investigation of the Mechanism and
 Identification of the Key Intermediates
;
_journal_name_full 'Journal of the American Chemical Society'
_journal_page_first 10024
_journal_page_last 10029
_journal_paper_doi 10.1021/ja802896n
_journal_volume 130
_journal_year 2008
_chemical_absolute_configuration ad
_chemical_formula_moiety 'C17 H17 N O3 S'
_chemical_formula_sum 'C17 H17 N O3 S'
_chemical_formula_weight 315.38
_chemical_name_systematic
;

 ?

;
_space_group_IT_number 19
_symmetry_cell_setting orthorhombic
_symmetry_space_group_name_Hall 'P 2ac 2ab'
_symmetry_space_group_name_H-M 'P 21 21 21'
_atom_sites_solution_hydrogens geom
_atom_sites_solution_primary direct
_atom_sites_solution_secondary difmap
_audit_creation_method SHELXL-97
_cell_angle_alpha 90.00
_cell_angle_beta 90.00
_cell_angle_gamma 90.00
_cell_formula_units_Z 4
_cell_length_a 7.8528(4)
_cell_length_b 8.0068(4)
_cell_length_c 24.7105(13)
_cell_measurement_reflns_used 3536
_cell_measurement_temperature 223(2)
_cell_measurement_theta_max 29.42
_cell_measurement_theta_min 2.67
_cell_volume 1553.69(14)
_computing_cell_refinement 'Bruker SMART'
_computing_data_collection 'Bruker SMART'
_computing_data_reduction 'Bruker SAINT'
_computing_molecular_graphics 'Bruker SHELXTL'
_computing_publication_material 'Bruker SHELXTL'
_computing_structure_refinement 'SHELXL-97 (Sheldrick, 1997)'
_computing_structure_solution 'SHELXS-97 (Sheldrick, 1990)'
_diffrn_ambient_temperature 223(2)
_diffrn_measured_fraction_theta_full 0.998
_diffrn_measured_fraction_theta_max 0.998
_diffrn_measurement_device_type 'CCD area detector'
_diffrn_measurement_method 'phi and omega scans'
_diffrn_radiation_monochromator graphite
_diffrn_radiation_source 'fine-focus sealed tube'
_diffrn_radiation_type MoK\a
_diffrn_radiation_wavelength 0.71073
_diffrn_reflns_av_R_equivalents 0.0332
_diffrn_reflns_av_sigmaI/netI 0.0511
_diffrn_reflns_limit_h_max 10
_diffrn_reflns_limit_h_min -10
_diffrn_reflns_limit_k_max 5
_diffrn_reflns_limit_k_min -10
_diffrn_reflns_limit_l_max 26
_diffrn_reflns_limit_l_min -33
_diffrn_reflns_number 9585
_diffrn_reflns_theta_full 29.00
_diffrn_reflns_theta_max 29.00
_diffrn_reflns_theta_min 1.65
_exptl_absorpt_coefficient_mu 0.220
_exptl_absorpt_correction_T_max 0.9741
_exptl_absorpt_correction_T_min 0.9369
_exptl_absorpt_correction_type multi-scan
_exptl_absorpt_process_details sadabs
_exptl_crystal_colour colourless
_exptl_crystal_density_diffrn 1.348
_exptl_crystal_density_meas 0
_exptl_crystal_description plate
_exptl_crystal_F_000 664
_exptl_crystal_size_max 0.30
_exptl_crystal_size_mid 0.30
_exptl_crystal_size_min 0.12
_refine_diff_density_max 0.475
_refine_diff_density_min -0.462
_refine_diff_density_rms 0.162
_refine_ls_abs_structure_details 'Flack H D (1983), Acta Cryst. A39, 876-881'
_refine_ls_abs_structure_Flack -0.02(11)
_refine_ls_extinction_method none
_refine_ls_goodness_of_fit_ref 1.091
_refine_ls_hydrogen_treatment constr
_refine_ls_matrix_type full
_refine_ls_number_parameters 200
_refine_ls_number_reflns 4091
_refine_ls_number_restraints 0
_refine_ls_restrained_S_all 1.091
_refine_ls_R_factor_all 0.0669
_refine_ls_R_factor_gt 0.0547
_refine_ls_shift/su_max 0.001
_refine_ls_shift/su_mean 0.000
_refine_ls_structure_factor_coef Fsqd
_refine_ls_weighting_details 'calc w=1/[\s^2^(Fo^2^)+(0.0858P)^2^+0.5379P] where P=(Fo^2^+2Fc^2^)/3'
_refine_ls_weighting_scheme calc
_refine_ls_wR_factor_gt 0.1433
_refine_ls_wR_factor_ref 0.1663
_reflns_number_gt 3507
_reflns_number_total 4091
_reflns_threshold_expression >2sigma(I)
_cod_data_source_file ja802896n-file008.cif
_cod_data_source_block ltp82
_cod_database_code 4108125

loop_
_symmetry_equiv_pos_as_xyz
'x, y, z'
'-x+1/2, -y, z+1/2'
'-x, y+1/2, -z+1/2'
'x+1/2, -y+1/2, -z'

loop_
_atom_site_label
_atom_site_type_symbol
_atom_site_fract_x
_atom_site_fract_y
_atom_site_fract_z
_atom_site_U_iso_or_equiv
_atom_site_adp_type
_atom_site_occupancy
_atom_site_symmetry_multiplicity
_atom_site_calc_flag
_atom_site_refinement_flags
C1 C 0.0128(4) 0.9016(4) 0.11827(13) 0.0376(6) Uani 1 1 d .
H1 H 0.0245 0.9631 0.0861 0.045 Uiso 1 1 calc R
C2 C -0.0994(4) 0.9548(4) 0.15716(13) 0.0463(7) Uani 1 1 d .
H2 H -0.1635 1.0524 0.1516 0.056 Uiso 1 1 calc R
C3 C -0.1183(4) 0.8642(4) 0.20481(13) 0.0477(8) Uani 1 1 d .
H3 H -0.1965 0.8989 0.2313 0.057 Uiso 1 1 calc R
C4 C -0.0210(4) 0.7229(5) 0.21275(12) 0.0465(7) Uani 1 1 d .
H4 H -0.0319 0.6621 0.2451 0.056 Uiso 1 1 calc R
C5 C 0.0920(4) 0.6700(4) 0.17368(11) 0.0393(6) Uani 1 1 d .
H5 H 0.1578 0.5736 0.1795 0.047 Uiso 1 1 calc R
C6 C 0.1089(3) 0.7585(3) 0.12573(10) 0.0299(5) Uani 1 1 d .
C7 C 0.2311(3) 0.7022(3) 0.08285(11) 0.0326(5) Uani 1 1 d .
H7 H 0.2196 0.7715 0.0499 0.039 Uiso 1 1 calc R
C8 C 0.5026(3) 0.5866(4) 0.07796(13) 0.0394(6) Uani 1 1 d .
H8 H 0.5494 0.6239 0.0428 0.047 Uiso 1 1 calc R
C9 C 0.6404(3) 0.5345(4) 0.11791(15) 0.0482(7) Uani 1 1 d .
H9A H 0.7431 0.4970 0.0989 0.058 Uiso 1 1 calc R
H9B H 0.6705 0.6271 0.1420 0.058 Uiso 1 1 calc R
C10 C 0.5604(3) 0.3934(4) 0.14902(12) 0.0359(6) Uani 1 1 d .
C11 C 0.6131(4) 0.3143(4) 0.19587(13) 0.0469(7) Uani 1 1 d .
H11 H 0.7129 0.3494 0.2136 0.056 Uiso 1 1 calc R
C12 C 0.5189(5) 0.1839(5) 0.21654(14) 0.0564(9) Uani 1 1 d .
H12 H 0.5541 0.1312 0.2486 0.068 Uiso 1 1 calc R
C13 C 0.3719(5) 0.1293(5) 0.19032(16) 0.0590(10) Uani 1 1 d .
H13 H 0.3100 0.0385 0.2043 0.071 Uiso 1 1 calc R
C14 C 0.3174(4) 0.2084(4) 0.14397(14) 0.0462(7) Uani 1 1 d .
H14 H 0.2173 0.1735 0.1265 0.055 Uiso 1 1 calc R
C15 C 0.4119(3) 0.3399(3) 0.12349(11) 0.0311(5) Uani 1 1 d .
C16 C 0.3798(3) 0.4396(3) 0.07248(10) 0.0314(5) Uani 1 1 d .
H16 H 0.4036 0.3731 0.0396 0.038 Uiso 1 1 calc R
C17 C 0.1741(4) 0.4856(5) -0.04026(11) 0.0467(7) Uani 1 1 d .
H17A H 0.2631 0.4022 -0.0434 0.070 Uiso 1 1 calc R
H17B H 0.2234 0.5961 -0.0438 0.070 Uiso 1 1 calc R
H17C H 0.0904 0.4686 -0.0686 0.070 Uiso 1 1 calc R
N1 N 0.2109(3) 0.5217(3) 0.06962(9) 0.0310(4) Uani 1 1 d .
O1 O 0.3987(2) 0.7123(2) 0.10381(9) 0.0378(4) Uani 1 1 d .
O2 O -0.0601(3) 0.5872(3) 0.02600(9) 0.0473(5) Uani 1 1 d .
O3 O 0.0365(3) 0.2946(3) 0.03135(10) 0.0568(7) Uani 1 1 d .
S1 S 0.07475(8) 0.46725(9) 0.02342(3) 0.03603(18) Uani 1 1 d .

loop_
_atom_site_aniso_label
_atom_site_aniso_U_11
_atom_site_aniso_U_22
_atom_site_aniso_U_33
_atom_site_aniso_U_23
_atom_site_aniso_U_13
_atom_site_aniso_U_12
C1 0.0395(14) 0.0323(13) 0.0410(15) -0.0028(12) -0.0102(12) -0.0001(11)
C2 0.0479(16) 0.0414(16) 0.0497(16) -0.0134(13) -0.0099(14) 0.0136(14)
C3 0.0440(16) 0.057(2) 0.0425(15) -0.0191(14) -0.0029(12) 0.0081(14)
C4 0.0483(17) 0.0565(19) 0.0348(14) -0.0018(14) -0.0013(12) 0.0033(15)
C5 0.0401(14) 0.0396(15) 0.0382(14) 0.0029(11) -0.0006(12) 0.0076(13)
C6 0.0294(11) 0.0299(12) 0.0306(11) -0.0044(9) -0.0032(9) -0.0002(9)
C7 0.0292(12) 0.0324(14) 0.0362(13) 0.0013(11) -0.0003(10) -0.0027(10)
C8 0.0282(12) 0.0422(15) 0.0476(16) 0.0051(13) 0.0121(11) -0.0048(11)
C9 0.0239(11) 0.0520(18) 0.069(2) 0.0019(17) 0.0031(13) -0.0058(13)
C10 0.0277(11) 0.0386(14) 0.0414(13) -0.0103(11) 0.0023(11) 0.0043(11)
C11 0.0415(15) 0.0538(18) 0.0456(16) -0.0081(14) -0.0024(13) 0.0179(14)
C12 0.065(2) 0.062(2) 0.0424(17) 0.0124(16) 0.0057(15) 0.0236(18)
C13 0.060(2) 0.053(2) 0.064(2) 0.0210(18) 0.0116(18) 0.0053(17)
C14 0.0447(16) 0.0386(16) 0.0553(18) 0.0050(14) 0.0008(14) -0.0073(13)
C15 0.0280(11) 0.0305(12) 0.0349(12) -0.0027(10) 0.0013(10) 0.0013(10)
C16 0.0303(12) 0.0373(14) 0.0267(10) -0.0062(10) 0.0033(9) -0.0027(10)
C17 0.0457(15) 0.063(2) 0.0313(13) -0.0012(13) 0.0039(11) 0.0062(15)
N1 0.0283(9) 0.0325(11) 0.0323(10) -0.0035(9) 0.0014(8) -0.0034(9)
O1 0.0263(8) 0.0344(10) 0.0526(11) -0.0035(9) -0.0018(8) -0.0064(7)
O2 0.0252(8) 0.0765(15) 0.0401(10) -0.0063(11) -0.0005(9) -0.0007(9)
O3 0.0631(14) 0.0539(14) 0.0535(13) -0.0001(11) -0.0035(11) -0.0282(12)
S1 0.0310(3) 0.0475(4) 0.0296(3) -0.0032(3) 0.0006(2) -0.0089(3)

loop_
_atom_type_symbol
_atom_type_description
_atom_type_scat_dispersion_real
_atom_type_scat_dispersion_imag
_atom_type_scat_source
C C 0.0033 0.0016 'International Tables Vol C Tables 4.2.6.8 and 6.1.1.4'
H H 0.0000 0.0000 'International Tables Vol C Tables 4.2.6.8 and 6.1.1.4'
N N 0.0061 0.0033 'International Tables Vol C Tables 4.2.6.8 and 6.1.1.4'
O O 0.0106 0.0060 'International Tables Vol C Tables 4.2.6.8 and 6.1.1.4'
S S 0.1246 0.1234 'International Tables Vol C Tables 4.2.6.8 and 6.1.1.4'

loop_
_geom_angle_atom_site_label_1
_geom_angle_atom_site_label_2
_geom_angle_atom_site_label_3
_geom_angle
C2 C1 C6 120.9(3)
C1 C2 C3 120.0(3)
C4 C3 C2 119.3(3)
C5 C4 C3 120.6(3)
C4 C5 C6 120.2(3)
C1 C6 C5 119.0(2)
C1 C6 C7 120.3(2)
C5 C6 C7 120.7(2)
O1 C7 N1 103.6(2)
O1 C7 C6 108.6(2)
N1 C7 C6 112.3(2)
O1 C8 C9 107.8(3)
O1 C8 C16 102.65(19)
C9 C8 C16 107.1(2)
C10 C9 C8 103.9(2)
C11 C10 C15 119.3(3)
C11 C10 C9 130.3(3)
C15 C10 C9 110.4(3)
C12 C11 C10 119.8(3)
C11 C12 C13 120.7(3)
C14 C13 C12 120.0(4)
C13 C14 C15 119.2(3)
C14 C15 C10 121.1(3)
C14 C15 C16 128.1(2)
C10 C15 C16 110.7(2)
N1 C16 C15 115.0(2)
N1 C16 C8 103.2(2)
C15 C16 C8 103.2(2)
C16 N1 C7 108.9(2)
C16 N1 S1 120.26(17)
C7 N1 S1 119.01(18)
C7 O1 C8 108.9(2)
O3 S1 O2 119.20(16)
O3 S1 N1 107.59(14)
O2 S1 N1 106.00(12)
O3 S1 C17 107.23(17)
O2 S1 C17 108.14(15)
N1 S1 C17 108.29(14)

loop_
_geom_bond_atom_site_label_1
_geom_bond_atom_site_label_2
_geom_bond_distance
C1 C2 1.372(4)
C1 C6 1.384(4)
C2 C3 1.391(5)
C3 C4 1.380(5)
C4 C5 1.378(4)
C5 C6 1.387(4)
C6 C7 1.499(4)
C7 O1 1.416(3)
C7 N1 1.490(3)
C8 O1 1.444(3)
C8 C9 1.523(4)
C8 C16 1.528(4)
C9 C10 1.504(4)
C10 C11 1.383(4)
C10 C15 1.393(4)
C11 C12 1.378(5)
C12 C13 1.394(6)
C13 C14 1.377(5)
C14 C15 1.384(4)
C15 C16 1.513(4)
C16 N1 1.482(3)
C17 S1 1.763(3)
N1 S1 1.624(2)
O2 S1 1.431(2)
O3 S1 1.428(2)
